data_4132482
loop_
_publ_author_name
'Yang, Sha'
'Chen, Shuang'
'Xiong, Lin'
'Liu, Chong'
'Yu, Haizhu'
'Wang, Shuxin'
'Rosi, Nathaniel L.'
'Pei, Yong'
'Zhu, Manzhou'

_publ_section_title
;
 Total Structure Determination of Au<sub>16</sub>(S-Adm)<sub>12</sub> and
 Cd<sub>1</sub>Au<sub>14</sub>(S tBu)<sub>12</sub> and Implications for
 the Structure of Au<sub>15</sub>(SR)<sub>13</sub>.
;
_journal_issue 35
_journal_name_full 'Journal of the American Chemical Society'
_journal_page_first 10988
_journal_page_last 10994
_journal_paper_doi 10.1021/jacs.8b04257
_journal_volume 140
_journal_year 2018
_chemical_formula_moiety 'C48 H108 Au14 Cd S12'
_chemical_formula_sum 'C48 H108 Au14 Cd S12'
_chemical_formula_weight 3940.10
_space_group_crystal_system monoclinic
_space_group_IT_number 15
_space_group_name_Hall '-C 2yc'
_space_group_name_H-M_alt 'C 1 2/c 1'
_atom_sites_solution_hydrogens geom
_audit_creation_date 2016-10-24
_audit_creation_method
;
Olex2 1.2
(compiled 2016.09.09 svn.r3337 for OlexSys, GUI svn.r5227)
;
_cell_angle_alpha 90
_cell_angle_beta 97.508(2)
_cell_angle_gamma 90
_cell_formula_units_Z 4
_cell_length_a 22.960(4)
_cell_length_b 20.862(3)
_cell_length_c 19.584(3)
_cell_measurement_reflns_used 7186
_cell_measurement_temperature 296
_cell_measurement_theta_max 25.616
_cell_measurement_theta_min 2.216
_cell_volume 9300(3)
_computing_cell_refinement 'SAINT v7.68A (Bruker, 2009)'
_computing_data_reduction 'SAINT v7.68A (Bruker, 2009)'
_computing_molecular_graphics 'Olex2 (Dolomanov et al., 2009)'
_computing_publication_material 'Olex2 (Dolomanov et al., 2009)'
_computing_structure_refinement 'ShelXL (Sheldrick, 2015)'
_computing_structure_solution 'ShelXT (Sheldrick, 2015)'
_diffrn_ambient_temperature 296.15
_diffrn_measured_fraction_theta_full 0.992
_diffrn_measured_fraction_theta_max 0.916
_diffrn_measurement_device_type 'Bruker APEX-II CCD'
_diffrn_measurement_method '\f and \w scans'
_diffrn_radiation_type MoK\a
_diffrn_radiation_wavelength 0.71073
_diffrn_reflns_av_R_equivalents 0.1074
_diffrn_reflns_av_unetI/netI 0.1124
_diffrn_reflns_Laue_measured_fraction_full 0.992
_diffrn_reflns_Laue_measured_fraction_max 0.916
_diffrn_reflns_number 9615
_diffrn_reflns_point_group_measured_fraction_full 0.992
_diffrn_reflns_point_group_measured_fraction_max 0.916
_diffrn_reflns_theta_full 26.000
_diffrn_reflns_theta_max 27.330
_diffrn_reflns_theta_min 1.324
_exptl_absorpt_coefficient_mu 22.503
_exptl_absorpt_correction_T_max 0.7455
_exptl_absorpt_correction_T_min 0.1929
_exptl_absorpt_correction_type multi-scan
_exptl_absorpt_process_details
;
SADABS-2008/1 (Bruker,2008) was used for absorption correction.
wR2(int) was 0.1809 before and 0.0792 after correction.
The Ratio of minimum to maximum transmission is 0.2588.
The \l/2 correction factor is 0.0015.
;
_exptl_crystal_colour black
_exptl_crystal_colour_primary black
_exptl_crystal_density_diffrn 2.814
_exptl_crystal_description block
_exptl_crystal_F_000 6720
_refine_diff_density_max 2.310
_refine_diff_density_min -1.706
_refine_diff_density_rms 0.263
_refine_ls_extinction_method none
_refine_ls_goodness_of_fit_ref 0.985
_refine_ls_hydrogen_treatment constr
_refine_ls_matrix_type fullcycle
_refine_ls_number_parameters 357
_refine_ls_number_reflns 9615
_refine_ls_number_restraints 115
_refine_ls_restrained_S_all 0.985
_refine_ls_R_factor_all 0.1033
_refine_ls_R_factor_gt 0.0540
_refine_ls_shift/su_max 0.001
_refine_ls_shift/su_mean 0.000
_refine_ls_structure_factor_coef Fsqd
_refine_ls_weighting_details 'w=1/[\s^2^(Fo^2^)+(0.0495P)^2^] where P=(Fo^2^+2Fc^2^)/3'
_refine_ls_weighting_scheme calc
_refine_ls_wR_factor_gt 0.1287
_refine_ls_wR_factor_ref 0.1403
_reflns_Friedel_coverage 0.000
_reflns_number_gt 5240
_reflns_number_total 9615
_reflns_threshold_expression 'I > 2\s(I)'
_cod_data_source_file ja8b04257_si_003.cif
_cod_data_source_block 20160403a_0m
_cod_database_code 4132482
_shelx_space_group_comment
;
The symmetry employed for this shelxl refinement is uniquely defined
by the following loop, which should always be used as a source of
symmetry information in preference to the above space-group names.
They are only intended as comments.
;
_olex2_refinement_description
;
1. Fixed Uiso
 At 1.5 times of:
  All C(H,H,H) groups
2. Shared sites
{Au8, Cd8}
3. Restrained distances
 C17-C20 = C17-C19 = C24-C21 = C22-C21 = C23-C21 = C3-C1 = C2-C1 = C1-C4 = C10-
 C9 = C12-C9 = C11-C9 = C7-C5 = C6-C5 = C13-C16 = C15-C13 = C13-C14
 1.52 with sigma of 0.02
 C18-C17
 1.52 with sigma of 0.02
 C8-C5
 1.52 with sigma of 0.02
4. Rigid bond restraints
 C9, C12
 with sigma for 1-2 distances of 0.005 and sigma for 1-3 distances of 0.005
5. Uiso/Uaniso restraints and constraints
C17 \\sim C19 \\sim C20 \\sim C18: within 2A with sigma of 0.005 and sigma for
terminal atoms of 0.01
C5 \\sim C6 \\sim C7 \\sim C8: within 2A with sigma of 0.005 and sigma for
terminal atoms of 0.01
Uanis(C24) \\sim Ueq, Uanis(C23) \\sim Ueq, Uanis(C20) \\sim Ueq, Uanis(C11)
\\sim Ueq, Uanis(C10) \\sim Ueq, Uanis(C12) \\sim Ueq, Uanis(C3) \\sim Ueq:
with sigma of 0.005 and sigma for terminal atoms of 0.01
Uanis(C18) \\sim Ueq: with sigma of 0.005 and sigma for terminal atoms of 0.01
Uanis(C16) \\sim Ueq: with sigma of 0.005 and sigma for terminal atoms of 0.01
Uanis(C8) \\sim Ueq: with sigma of 0.005 and sigma for terminal atoms of 0.01
Uanis(Au8) = Uanis(Cd8)
6. Others
 Fixed Sof: Au8(0.5) Cd8(0.5)
7.a Idealised Me refined as rotating group:
 C2(H2A,H2B,H2C), C3(H3A,H3B,H3C), C4(H4A,H4B,H4C), C6(H6A,H6B,H6C), C7(H7A,
 H7B,H7C), C10(H10A,H10B,H10C), C11(H11A,H11B,H11C), C12(H12A,H12B,H12C),
 C14(H14A,H14B,H14C), C15(H15A,H15B,H15C), C16(H16A,H16B,H16C), C19(H19A,H19B,
 H19C), C20(H20A,H20B,H20C), C22(H22A,H22B,H22C), C23(H23A,H23B,H23C), C24(H24A,
 H24B,H24C), C18(H18A,H18B,H18C), C8(H8A,H8B,H8C)
;
_shelx_shelxl_version_number 2016/4
_olex2_submission_special_instructions 'No special instructions were received'

loop_
_space_group_symop_operation_xyz
'x, y, z'
'-x, y, -z+1/2'
'x+1/2, y+1/2, z'
'-x+1/2, y+1/2, -z+1/2'
'-x, -y, -z'
'x, -y, z-1/2'
'-x+1/2, -y+1/2, -z'
'x+1/2, -y+1/2, z-1/2'

loop_
_atom_site_label
_atom_site_type_symbol
_atom_site_fract_x
_atom_site_fract_y
_atom_site_fract_z
_atom_site_U_iso_or_equiv
_atom_site_adp_type
_atom_site_occupancy
_atom_site_site_symmetry_order
_atom_site_calc_flag
_atom_site_refinement_flags_posn
_atom_site_refinement_flags_adp
_atom_site_refinement_flags_occupancy
_atom_site_disorder_assembly
_atom_site_disorder_group
Au1 Au 0.430700 0.300670 0.431390 0.0566(2) Uani 1 1 d . . . . .
Au2 Au 0.308980 0.304010 0.314280 0.0603(2) Uani 1 1 d . . . A 1
Au3 Au 0.334250 0.236730 0.151190 0.0698(2) Uani 1 1 d . . . B 1
Au8 Au 0.537580 0.300120 0.321250 0.0532(4) Uani 0.5 1 d . . . C 2
Au4 Au 0.469000 0.148520 0.142100 0.0613(2) Uani 1 1 d . . . . .
Au5 Au 0.577580 0.237960 0.213440 0.04973(18) Uani 1 1 d . . . . .
Au6 Au 0.581470 0.363390 0.218350 0.05023(18) Uani 1 1 d . . . . .
Au7 Au 0.500000 0.476350 0.250000 0.0573(3) Uani 1 2 d S T P C .
S1 S 0.531570 0.299590 0.443520 0.0565(11) Uani 1 1 d . . . . .
S2 S 0.330050 0.290870 0.431010 0.0633(12) Uani 1 1 d . . . . .
S3 S 0.280950 0.315250 0.198040 0.0688(13) Uani 1 1 d . . . . .
S4 S 0.376400 0.163200 0.084540 0.0761(14) Uani 1 1 d . . . . .
S5 S 0.563050 0.128150 0.192390 0.0579(11) Uani 1 1 d . . . . .
S6 S 0.584010 0.474350 0.196640 0.0610(11) Uani 1 1 d . . . . .
C1 C 0.558060 0.374150 0.484080 0.072(5) Uani 1 1 d D . . . .
C2 C 0.552060 0.372700 0.559910 0.144(11) Uani 1 1 d D . . . .
H2A H 0.512296 0.382651 0.566243 0.216 Uiso 1 1 calc GR . . . .
H2B H 0.578083 0.403763 0.583722 0.216 Uiso 1 1 calc GR . . . .
H2C H 0.561985 0.330764 0.577990 0.216 Uiso 1 1 calc GR . . . .
C3 C 0.623890 0.374770 0.487040 0.114(8) Uani 1 1 d D U . . .
H3A H 0.637963 0.331629 0.484360 0.170 Uiso 1 1 calc GR . . . .
H3B H 0.641054 0.393857 0.529564 0.170 Uiso 1 1 calc GR . . . .
H3C H 0.634643 0.399220 0.449084 0.170 Uiso 1 1 calc GR . . . .
C4 C 0.532400 0.433200 0.445630 0.072(5) Uani 1 1 d D . . . .
H4A H 0.541970 0.432509 0.399360 0.108 Uiso 1 1 calc GR . . . .
H4B H 0.548556 0.471085 0.468639 0.108 Uiso 1 1 calc GR . . . .
H4C H 0.490486 0.433258 0.444634 0.108 Uiso 1 1 calc GR . . . .
C5 C 0.308570 0.360170 0.475100 0.102(4) Uani 1 1 d D U . . .
C6 C 0.316010 0.340730 0.550710 0.112(5) Uani 1 1 d D U . . .
H6A H 0.288942 0.306901 0.557262 0.168 Uiso 1 1 calc GR . . . .
H6B H 0.308304 0.376976 0.578373 0.168 Uiso 1 1 calc GR . . . .
H6C H 0.355473 0.326061 0.564149 0.168 Uiso 1 1 calc GR . . . .
C7 C 0.330320 0.427440 0.457030 0.108(5) Uani 1 1 d D U . . .
H7A H 0.372095 0.426399 0.456800 0.163 Uiso 1 1 calc GR . . . .
H7B H 0.320893 0.457822 0.490735 0.163 Uiso 1 1 calc GR . . . .
H7C H 0.311478 0.439870 0.412335 0.163 Uiso 1 1 calc GR . . . .
C9 C 0.202810 0.297450 0.178380 0.099(7) Uani 1 1 d D U . . .
C10 C 0.168420 0.347290 0.209760 0.108(7) Uani 1 1 d D U . . .
H10A H 0.182994 0.351526 0.257771 0.162 Uiso 1 1 calc GR . . . .
H10B H 0.127790 0.335016 0.204804 0.162 Uiso 1 1 calc GR . . . .
H10C H 0.172264 0.387521 0.186974 0.162 Uiso 1 1 calc GR . . . .
C11 C 0.181860 0.233560 0.200320 0.129(9) Uani 1 1 d D U . . .
H11A H 0.206067 0.200309 0.185143 0.194 Uiso 1 1 calc GR . . . .
H11B H 0.141863 0.227093 0.180261 0.194 Uiso 1 1 calc GR . . . .
H11C H 0.184232 0.232356 0.249609 0.194 Uiso 1 1 calc GR . . . .
C12 C 0.187630 0.299330 0.100990 0.152(10) Uani 1 1 d D U . . .
H12A H 0.208549 0.333800 0.082668 0.227 Uiso 1 1 calc GR . . . .
H12B H 0.146140 0.305933 0.089367 0.227 Uiso 1 1 calc GR . . . .
H12C H 0.198554 0.259452 0.081754 0.227 Uiso 1 1 calc GR . . . .
C13 C 0.336260 0.093220 0.087100 0.101(8) Uani 1 1 d D . . . .
C14 C 0.336360 0.061420 0.156030 0.108(7) Uani 1 1 d D . . . .
H14A H 0.376109 0.053099 0.175892 0.161 Uiso 1 1 calc GR . . . .
H14B H 0.315117 0.021738 0.150246 0.161 Uiso 1 1 calc GR . . . .
H14C H 0.317917 0.089123 0.185955 0.161 Uiso 1 1 calc GR . . . .
C15 C 0.269520 0.096350 0.066940 0.197(15) Uani 1 1 d D . . . .
H15A H 0.250828 0.103171 0.107414 0.295 Uiso 1 1 calc GR . . . .
H15B H 0.255907 0.056763 0.045509 0.295 Uiso 1 1 calc GR . . . .
H15C H 0.260032 0.131076 0.035272 0.295 Uiso 1 1 calc GR . . . .
C16 C 0.367780 0.042360 0.053930 0.160(11) Uani 1 1 d D U . . .
H16A H 0.394707 0.061646 0.026413 0.241 Uiso 1 1 calc GR . . . .
H16B H 0.339954 0.016559 0.025143 0.241 Uiso 1 1 calc GR . . . .
H16C H 0.389106 0.015914 0.088739 0.241 Uiso 1 1 calc GR . . . .
C17 C 0.608870 0.091350 0.127470 0.110(5) Uani 1 1 d D U . . .
C19 C 0.672610 0.112040 0.147240 0.112(5) Uani 1 1 d D U . . .
H19A H 0.677320 0.155486 0.132761 0.168 Uiso 1 1 calc GR . . . .
H19B H 0.697928 0.084506 0.125106 0.168 Uiso 1 1 calc GR . . . .
H19C H 0.682670 0.109141 0.196286 0.168 Uiso 1 1 calc GR . . . .
C20 C 0.585020 0.119060 0.057360 0.112(5) Uani 1 1 d D U . . .
H20A H 0.560772 0.087710 0.031434 0.168 Uiso 1 1 calc GR . . . .
H20B H 0.617157 0.130328 0.032897 0.168 Uiso 1 1 calc GR . . . .
H20C H 0.562108 0.156597 0.063586 0.168 Uiso 1 1 calc GR . . . .
C21 C 0.642680 0.513680 0.256980 0.076(6) Uani 1 1 d D . . . .
C22 C 0.648400 0.486720 0.328840 0.074(5) Uani 1 1 d D . . . .
H22A H 0.611844 0.467531 0.336643 0.111 Uiso 1 1 calc GR . . . .
H22B H 0.658168 0.520562 0.361552 0.111 Uiso 1 1 calc GR . . . .
H22C H 0.678836 0.454873 0.334156 0.111 Uiso 1 1 calc GR . . . .
C23 C 0.624170 0.582880 0.261880 0.118(8) Uani 1 1 d D U . . .
H23A H 0.616189 0.600753 0.216448 0.176 Uiso 1 1 calc GR . . . .
H23B H 0.655164 0.606694 0.288112 0.176 Uiso 1 1 calc GR . . . .
H23C H 0.589401 0.585144 0.284191 0.176 Uiso 1 1 calc GR . . . .
C24 C 0.696130 0.506440 0.218530 0.138(9) Uani 1 1 d D U . . .
H24A H 0.704010 0.461753 0.212460 0.207 Uiso 1 1 calc GR . . . .
H24B H 0.729624 0.526251 0.244682 0.207 Uiso 1 1 calc GR . . . .
H24C H 0.688318 0.526770 0.174304 0.207 Uiso 1 1 calc GR . . . .
C18 C 0.584710 0.021390 0.117840 0.130(6) Uani 1 1 d D U . . .
H18A H 0.613317 -0.008122 0.139798 0.195 Uiso 1 1 calc GR . . . .
H18B H 0.576950 0.011657 0.069597 0.195 Uiso 1 1 calc GR . . . .
H18C H 0.549032 0.017692 0.138214 0.195 Uiso 1 1 calc GR . . . .
C8 C 0.244860 0.366390 0.448030 0.111(5) Uani 1 1 d D U . . .
H8A H 0.240721 0.375270 0.399538 0.166 Uiso 1 1 calc GR . . . .
H8B H 0.227971 0.400803 0.471399 0.166 Uiso 1 1 calc GR . . . .
H8C H 0.224977 0.327091 0.455769 0.166 Uiso 1 1 calc GR . . . .
Cd8 Cd 0.537580 0.300120 0.321250 0.0532(4) Uani 0.5 1 d . . . C 3

loop_
_atom_site_aniso_label
_atom_site_aniso_U_11
_atom_site_aniso_U_22
_atom_site_aniso_U_33
_atom_site_aniso_U_23
_atom_site_aniso_U_13
_atom_site_aniso_U_12
Au1 0.0464(4) 0.0732(5) 0.0520(4) -0.0050(3) 0.0126(3) 0.0037(4)
Au2 0.0382(3) 0.0782(5) 0.0664(5) -0.0084(4) 0.0137(3) -0.0029(4)
Au3 0.0523(4) 0.0938(6) 0.0633(5) -0.0050(4) 0.0075(3) -0.0171(4)
Au8 0.0450(8) 0.0611(9) 0.0562(9) -0.0031(7) 0.0166(6) 0.0027(7)
Au4 0.0560(4) 0.0651(5) 0.0664(5) -0.0128(3) 0.0220(3) -0.0144(4)
Au5 0.0389(3) 0.0542(4) 0.0575(4) -0.0026(3) 0.0113(3) 0.0050(3)
Au6 0.0352(3) 0.0526(4) 0.0633(4) -0.0001(3) 0.0080(3) -0.0048(3)
Au7 0.0474(5) 0.0538(6) 0.0699(6) 0.000 0.0050(4) 0.000
S1 0.053(3) 0.065(3) 0.051(3) -0.005(2) 0.010(2) 0.008(2)
S2 0.047(2) 0.078(3) 0.067(3) -0.006(2) 0.018(2) 0.004(2)
S3 0.049(3) 0.086(4) 0.070(3) -0.002(2) 0.005(2) -0.015(3)
S4 0.059(3) 0.106(4) 0.066(3) -0.022(3) 0.015(2) -0.025(3)
S5 0.059(3) 0.056(3) 0.066(3) 0.000(2) 0.033(2) 0.011(2)
S6 0.049(2) 0.056(3) 0.078(3) 0.005(2) 0.007(2) -0.012(2)
C1 0.046(10) 0.082(14) 0.083(14) -0.004(10) -0.010(9) 0.006(10)
C2 0.22(3) 0.15(2) 0.060(14) -0.055(14) 0.029(17) -0.06(2)
C3 0.100(11) 0.118(11) 0.121(11) 0.000(8) 0.007(8) 0.003(9)
C4 0.055(11) 0.074(13) 0.086(13) -0.020(10) 0.005(10) -0.008(10)
C5 0.102(9) 0.112(9) 0.096(8) -0.004(8) 0.028(8) 0.009(8)
C6 0.115(11) 0.121(11) 0.102(10) -0.006(10) 0.024(10) 0.011(10)
C7 0.106(11) 0.116(11) 0.109(10) -0.005(10) 0.033(9) 0.005(10)
C9 0.047(11) 0.113(18) 0.130(11) -0.061(13) -0.014(11) 0.002(12)
C10 0.089(10) 0.115(11) 0.117(11) -0.002(8) 0.001(8) 0.002(8)
C11 0.129(12) 0.129(12) 0.131(12) 0.004(9) 0.022(9) -0.011(9)
C12 0.143(13) 0.170(13) 0.135(11) -0.012(9) -0.008(9) -0.016(9)
C13 0.072(13) 0.16(2) 0.073(14) -0.048(14) 0.026(11) -0.035(15)
C14 0.076(15) 0.118(19) 0.125(19) 0.002(15) -0.001(13) -0.022(14)
C15 0.061(16) 0.26(4) 0.26(4) -0.08(3) -0.039(19) -0.05(2)
C16 0.159(14) 0.155(14) 0.166(14) -0.001(9) 0.018(9) -0.019(9)
C17 0.119(8) 0.115(8) 0.106(8) -0.002(7) 0.051(7) 0.007(8)
C19 0.118(11) 0.127(11) 0.104(10) 0.005(9) 0.059(9) 0.019(10)
C20 0.113(8) 0.117(8) 0.112(8) -0.009(7) 0.043(7) 0.009(7)
C21 0.071(12) 0.092(14) 0.069(12) -0.039(10) 0.018(10) -0.021(11)
C22 0.088(14) 0.082(13) 0.055(11) -0.002(9) 0.019(10) -0.007(12)
C23 0.127(11) 0.110(11) 0.112(11) 0.010(8) 0.001(8) -0.020(9)
C24 0.128(12) 0.144(12) 0.144(12) -0.007(9) 0.020(9) -0.018(9)
C18 0.138(9) 0.131(9) 0.127(8) -0.009(7) 0.041(7) 0.004(8)
C8 0.108(8) 0.113(9) 0.112(8) -0.009(7) 0.021(7) 0.005(8)
Cd8 0.0450(7) 0.0611(6) 0.0562(7) -0.0031(4) 0.0166(5) 0.0027(5)

loop_
_atom_type_symbol
_atom_type_description
_atom_type_scat_dispersion_real
_atom_type_scat_dispersion_imag
_atom_type_scat_source
C C 0.0033 0.0016 'International Tables Vol C Tables 4.2.6.8 and 6.1.1.4'
H H 0.0000 0.0000 'International Tables Vol C Tables 4.2.6.8 and 6.1.1.4'
Au Au -2.0133 8.8022 'International Tables Vol C Tables 4.2.6.8 and 6.1.1.4'
Cd Cd -0.8075 1.2024 'International Tables Vol C Tables 4.2.6.8 and 6.1.1.4'
S S 0.1246 0.1234 'International Tables Vol C Tables 4.2.6.8 and 6.1.1.4'

loop_
_geom_angle_atom_site_label_1
_geom_angle_atom_site_label_2
_geom_angle_atom_site_label_3
_geom_angle
_geom_angle_site_symmetry_1
_geom_angle_site_symmetry_3
CD8c CD8c Au4 99.4 2_655 2_655
Au5 Au1 Au2 56.1 2_655 .
Au5 Au1 Au6 49.1 2_655 2_655
AU8b AU8b Au4 99.4 2_655 2_655
AU8b Au4 Au5 53.6 2_655 .
CD8c Au4 Au5 53.6 2_655 .
AU8b Au5 Au1 70.0 2_655 2_655
AU8b Au5 Au1 121.2 . 2_655
AU2a Au5 Au1 66.4 2_655 2_655
CD8c Au5 Au1 121.2 . 2_655
Au6 Au1 Au2 53.3 2_655 .
S1 Au1 Au2 143.5 . .
S1 Au1 Au5 91.8 . 2_655
S1 Au1 Au6 93.7 . 2_655
S1 Au1 S2 172.0 . .
S2 Au1 Au2 42.6 . .
S2 Au1 Au5 91.0 . 2_655
S2 Au1 Au6 93.8 . 2_655
S4 Au4 Au8 84.9 . 2_655
S4 Au4 Au5 137.6 . .
S4 Au4 Cd8 84.9 . 2_655
S5 Au4 Au8 98.8 . 2_655
S5 Au4 Au5 45.7 . .
S5 Au4 S4 175.2 . .
S5 Au4 Cd8 98.8 . 2_655
Au1 Au5 Au3 137.3 2_655 2_655
Au1 Au5 Au4 84.2 2_655 .
Au6 Au5 Au1 67.1 . 2_655
Au6 Au5 Au2 62.0 . 2_655
Au6 Au5 Au3 87.8 . 2_655
Au6 Au5 Au8 66.0 . 2_655
Au6 Au5 Au8 60.8 . .
Au6 Au5 Au4 127.2 . .
Au6 Au5 Cd8 66.0 . 2_655
Au6 Au5 Cd8 60.8 . .
S5 Au5 Au1 105.1 . 2_655
S5 Au5 Au2 120.9 . 2_655
S5 Au5 Au3 101.7 . 2_655
S5 Au5 Au8 123.0 . .
S5 Au5 Au8 106.7 . 2_655
S5 Au5 Au4 44.4 . .
S5 Au5 Au6 170.5 . .
S5 Au5 Cd8 106.7 . 2_655
S5 Au5 Cd8 123.0 . .
CD8c Au5 Au1 70.0 2_655 2_655
AU2a Au5 Au3 71.4 2_655 2_655
AU8b Au5 Au8 65.6 . 2_655
AU3a Au5 Au4 137.0 2_655 .
AU8b Au5 Au4 62.7 2_655 .
AU2a Au5 Au4 143.1 2_655 .
AU8b Au5 Au4 106.6 . .
CD8c Au5 Au4 62.7 2_655 .
CD8c Au5 Au4 106.6 . .
CD8c Au5 Cd8 65.6 . 2_655
CD8c Au6 Au1 67.7 2_655 2_655
AU8b Au6 Au1 67.7 2_655 2_655
AU2a Au6 Au1 66.6 2_655 2_655
Au5 Au6 Au1 63.8 . 2_655
Au5 Au6 Au2 66.3 . 2_655
Au5 Au6 Au8 61.8 . .
Au5 Au6 Au8 62.1 . 2_655
CD8c Au6 Au1 119.2 . 2_655
AU8b Au6 Au1 119.2 . 2_655
AU8b Au6 Au8 64.5 . 2_655
CD8c Au6 Au7 80.6 2_655 .
Au5 Au6 Au7 138.0 . .
Au5 Au6 Cd8 61.8 . .
AU8b Au6 Au7 80.6 2_655 .
AU8b Au6 Au7 85.9 . .
AU2a Au6 Au7 155.6 2_655 .
CD8c Au6 Au7 85.9 . .
CD8c Au6 Cd8 64.5 . 2_655
AU2a S2 Au1 94.2 . .
AU2a S3 Au3 103.1 . .
Au5 AU2a Au1 57.5 2_655 .
Au5 AU8b Au8 60.4 . 2_655
Au5 AU8b Au8 53.9 2_655 2_655
Au5 AU8b Au4 74.9 . 2_655
Au5 CD8c Au4 74.9 . 2_655
Au5 AU8b Au4 63.6 2_655 2_655
Au5 CD8c Au4 63.6 2_655 2_655
Au5 CD8c Au5 89.7 . 2_655
Au5 AU8b Au5 89.7 . 2_655
Au5 AU8b Au6 51.9 2_655 2_655
Au5 CD8c Au6 51.9 2_655 2_655
Au5 AU8b Au6 112.9 . 2_655
Au5 CD8c Au6 112.9 . 2_655
Au5 CD8c Cd8 60.4 . 2_655
Au5 CD8c Cd8 53.9 2_655 2_655
Au5 Au6 Cd8 62.1 . 2_655
Au6 AU2a Au1 60.1 2_655 .
Au6 AU8b Au8 63.0 . 2_655
Au6 AU8b Au8 52.5 2_655 2_655
Au7 Au6 Au1 120.6 . 2_655
Au6 CD8c Au4 114.3 2_655 2_655
Au6 AU8b Au4 114.3 2_655 2_655
S6 Au6 Au1 103.8 . 2_655
Au6 CD8c Au4 132.1 . 2_655
S6 Au6 Au2 109.4 . 2_655
S6 Au6 Au8 115.0 . 2_655
S6 Au6 Au8 129.3 . .
Au6 AU8b Au4 132.1 . 2_655
Au6 CD8c Au5 57.5 . .
Au6 AU2a Au5 51.7 2_655 2_655
Au6 AU8b Au5 57.5 . .
Au6 AU8b Au5 116.9 . 2_655
Au6 CD8c Au5 116.9 . 2_655
Au6 CD8c Au6 90.5 . 2_655
Au6 AU8b Au6 90.5 . 2_655
Au6 CD8c Cd8 63.0 . 2_655
Au6 CD8c Cd8 52.5 2_655 2_655
S1 AU8b Au8 143.1 . 2_655
S1 AU8b Au4 76.5 . 2_655
S1 CD8c Au4 76.5 . 2_655
S1 AU8b Au5 93.5 . 2_655
S1 CD8c Au5 146.2 . .
S1 AU8b Au5 146.2 . .
S1 CD8c Au5 93.5 . 2_655
S1 AU8b Au6 144.5 . .
S1 AU8b Au6 95.1 . 2_655
S1 CD8c Au6 144.5 . .
S1 CD8c Au6 95.1 . 2_655
S1 CD8c Cd8 143.1 . 2_655
S2 AU2a Au1 43.2 . .
S2 AU2a Au5 92.8 . 2_655
S2 AU2a Au6 101.1 . 2_655
S2 AU2a S3 175.8 . .
S3 AU2a Au1 140.9 . .
S3 AU3a Au5 88.6 . 2_655
S3 AU2a Au5 90.3 . 2_655
S3 AU2a Au6 83.0 . 2_655
S3 AU3a S4 168.9 . .
S4 AU3a Au5 102.3 . 2_655
S6 Au6 Au5 167.6 . .
S6 Au6 Au7 47.4 . .
S6 Au6 Cd8 115.0 . 2_655
S6 Au6 Cd8 129.3 . .
Au6 Au7 Au6 81.9 2_655 .
S6 Au7 Au6 48.6 . .
S6 Au7 Au6 48.6 2_655 2_655
S6 Au7 Au6 129.3 . 2_655
S6 Au7 Au6 129.3 2_655 .
S6 Au7 S6 177.9 2_655 .
Au1 S1 Au8 94.9 . .
Au1 S1 Cd8 94.9 . .
C1 S1 Au1 108.2 . .
C1 S1 Au8 111.7 . .
C1 S1 Cd8 111.7 . .
C5 S2 Au1 105.4 . .
C5 S2 Au2 110.5 . .
C9 S3 Au2 109.2 . .
C9 S3 Au3 109.3 . .
Au4 S4 Au3 104.0 . .
C13 S4 Au3 106.3 . .
C13 S4 Au4 109.6 . .
Au4 S5 Au5 89.9 . .
C17 S5 Au4 111.0 . .
C17 S5 Au5 115.5 . .
Au7 S6 Au6 83.9 . .
C21 S6 Au6 110.6 . .
C21 S6 Au7 106.4 . .
C2 C1 S1 110.2 . .
C2 C1 C4 115.1 . .
C3 C1 S1 107.6 . .
C3 C1 C2 100.5 . .
C3 C1 C4 109.5 . .
C4 C1 S1 113.0 . .
C1 C2 H2A 109.5 . .
C1 C2 H2B 109.5 . .
C1 C2 H2C 109.5 . .
H2A C2 H2B 109.5 . .
H2A C2 H2C 109.5 . .
H2B C2 H2C 109.5 . .
C1 C3 H3A 109.5 . .
C1 C3 H3B 109.5 . .
C1 C3 H3C 109.5 . .
H3A C3 H3B 109.5 . .
H3A C3 H3C 109.5 . .
H3B C3 H3C 109.5 . .
C1 C4 H4A 109.5 . .
C1 C4 H4B 109.5 . .
C1 C4 H4C 109.5 . .
H4A C4 H4B 109.5 . .
H4A C4 H4C 109.5 . .
H4B C4 H4C 109.5 . .
C6 C5 S2 104.6 . .
C6 C5 C7 117.8 . .
C7 C5 S2 120.4 . .
C8 C5 S2 102.6 . .
C8 C5 C6 110.4 . .
C8 C5 C7 99.8 . .
C5 C6 H6A 109.5 . .
C5 C6 H6B 109.5 . .
C5 C6 H6C 109.5 . .
H6A C6 H6B 109.5 . .
H6A C6 H6C 109.5 . .
H6B C6 H6C 109.5 . .
C5 C7 H7A 109.5 . .
C5 C7 H7B 109.5 . .
C5 C7 H7C 109.5 . .
H7A C7 H7B 109.5 . .
H7A C7 H7C 109.5 . .
H7B C7 H7C 109.5 . .
C10 C9 S3 109.4 . .
C10 C9 C11 107.2 . .
C10 C9 C12 109.3 . .
C11 C9 S3 117.7 . .
C11 C9 C12 105.7 . .
C12 C9 S3 107.4 . .
C9 C10 H10A 109.5 . .
C9 C10 H10B 109.5 . .
C9 C10 H10C 109.5 . .
H10A C10 H10B 109.5 . .
H10A C10 H10C 109.5 . .
H10B C10 H10C 109.5 . .
C9 C11 H11A 109.5 . .
C9 C11 H11B 109.5 . .
C9 C11 H11C 109.5 . .
H11A C11 H11B 109.5 . .
H11A C11 H11C 109.5 . .
H11B C11 H11C 109.5 . .
C9 C12 H12A 109.5 . .
C9 C12 H12B 109.5 . .
C9 C12 H12C 109.5 . .
H12A C12 H12B 109.5 . .
H12A C12 H12C 109.5 . .
H12B C12 H12C 109.5 . .
C14 C13 S4 117.4 . .
C14 C13 C15 97.7 . .
C15 C13 S4 118.3 . .
C16 C13 S4 107.4 . .
C16 C13 C14 97.7 . .
C16 C13 C15 116.5 . .
C13 C14 H14A 109.5 . .
C13 C14 H14B 109.5 . .
C13 C14 H14C 109.5 . .
H14A C14 H14B 109.5 . .
H14A C14 H14C 109.5 . .
H14B C14 H14C 109.5 . .
C13 C15 H15A 109.5 . .
C13 C15 H15B 109.5 . .
C13 C15 H15C 109.5 . .
H15A C15 H15B 109.5 . .
H15A C15 H15C 109.5 . .
H15B C15 H15C 109.5 . .
C13 C16 H16A 109.5 . .
C13 C16 H16B 109.5 . .
C13 C16 H16C 109.5 . .
H16A C16 H16B 109.5 . .
H16A C16 H16C 109.5 . .
H16B C16 H16C 109.5 . .
C19 C17 S5 108.1 . .
C19 C17 C18 127.4 . .
C20 C17 S5 106.4 . .
C20 C17 C19 109.9 . .
C20 C17 C18 99.5 . .
C18 C17 S5 103.7 . .
C17 C19 H19A 109.5 . .
C17 C19 H19B 109.5 . .
C17 C19 H19C 109.5 . .
H19A C19 H19B 109.5 . .
H19A C19 H19C 109.5 . .
H19B C19 H19C 109.5 . .
C17 C20 H20A 109.5 . .
C17 C20 H20B 109.5 . .
C17 C20 H20C 109.5 . .
H20A C20 H20B 109.5 . .
H20A C20 H20C 109.5 . .
H20B C20 H20C 109.5 . .
C22 C21 S6 113.3 . .
C22 C21 C23 106.8 . .
C22 C21 C24 116.5 . .
C23 C21 S6 106.0 . .
C23 C21 C24 112.1 . .
C24 C21 S6 101.8 . .
C21 C22 H22A 109.5 . .
C21 C22 H22B 109.5 . .
C21 C22 H22C 109.5 . .
H22A C22 H22B 109.5 . .
H22A C22 H22C 109.5 . .
H22B C22 H22C 109.5 . .
C21 C23 H23A 109.5 . .
C21 C23 H23B 109.5 . .
C21 C23 H23C 109.5 . .
H23A C23 H23B 109.5 . .
H23A C23 H23C 109.5 . .
H23B C23 H23C 109.5 . .
C21 C24 H24A 109.5 . .
C21 C24 H24B 109.5 . .
C21 C24 H24C 109.5 . .
H24A C24 H24B 109.5 . .
H24A C24 H24C 109.5 . .
H24B C24 H24C 109.5 . .
C17 C18 H18A 109.5 . .
C17 C18 H18B 109.5 . .
C17 C18 H18C 109.5 . .
H18A C18 H18B 109.5 . .
H18A C18 H18C 109.5 . .
H18B C18 H18C 109.5 . .
C5 C8 H8A 109.5 . .
C5 C8 H8B 109.5 . .
C5 C8 H8C 109.5 . .
H8A C8 H8B 109.5 . .
H8A C8 H8C 109.5 . .
H8B C8 H8C 109.5 . .

loop_
_geom_bond_atom_site_label_1
_geom_bond_atom_site_label_2
_geom_bond_distance
_geom_bond_site_symmetry_2
Au1 Au2 3.3764 .
AU8b Au8 3.0834 2_655
AU8b Au4 3.2509 2_655
CD8c Au4 3.2509 2_655
Au1 Au5 3.1067 2_655
AU3a Au5 3.1184 2_655
AU2a Au5 3.0572 2_655
AU8b Au5 2.7367 .
AU8b Au5 2.9437 2_655
CD8c Au5 2.9437 2_655
AU8b Au6 3.0431 2_655
AU8b Au6 2.7110 .
CD8c Au6 3.0431 2_655
Au1 Au6 3.1899 2_655
AU2a Au6 2.9479 2_655
Au1 S1 2.2972 .
AU8b S1 2.4164 .
Au1 S2 2.3190 .
AU2a S2 2.2904 .
AU2a S3 2.2953 .
AU3a S3 2.3057 .
AU3a S4 2.3073 .
CD8c Cd8 3.0834 2_655
Au4 Au8 3.2509 2_655
Au4 Au5 3.2769 .
Au4 S4 2.2931 .
Au4 S5 2.2930 .
Au4 Cd8 3.2509 2_655
Au5 Au1 3.1066 2_655
Au5 Au2 3.0572 2_655
Au5 Au3 3.1183 2_655
Au5 Au8 2.9437 2_655
Au5 Au6 2.6196 .
Au5 S5 2.3438 .
Au5 Cd8 2.9437 2_655
Au5 Cd8 2.7367 .
Au6 Au1 3.1899 2_655
Au6 Au2 2.9478 2_655
Au6 Au8 3.0433 2_655
Au6 Au7 3.1208 .
Au6 S6 2.3556 .
Au6 Cd8 2.7110 .
Au6 Cd8 3.0433 2_655
Au7 Au6 3.1208 2_655
Au7 S6 2.3110 2_655
Au7 S6 2.3111 .
S1 C1 1.8150 .
S1 Cd8 2.4164 .
S2 C5 1.7861 .
S3 C9 1.8233 .
S4 C13 1.7307 .
S5 C17 1.9137 .
S6 C21 1.8623 .
C1 C2 1.5095 .
C1 C3 1.5050 .
C1 C4 1.5218 .
C2 H2A 0.9600 .
C2 H2B 0.9600 .
C2 H2C 0.9600 .
C3 H3A 0.9600 .
C3 H3B 0.9600 .
C3 H3C 0.9600 .
C4 H4A 0.9600 .
C4 H4B 0.9600 .
C4 H4C 0.9600 .
C5 C6 1.5232 .
C5 C7 1.5460 .
C5 C8 1.4950 .
C6 H6A 0.9600 .
C6 H6B 0.9600 .
C6 H6C 0.9600 .
C7 H7A 0.9600 .
C7 H7B 0.9600 .
C7 H7C 0.9600 .
C9 C10 1.4863 .
C9 C11 1.4988 .
C9 C12 1.5106 .
C10 H10A 0.9600 .
C10 H10B 0.9600 .
C10 H10C 0.9600 .
C11 H11A 0.9600 .
C11 H11B 0.9600 .
C11 H11C 0.9600 .
C12 H12A 0.9600 .
C12 H12B 0.9600 .
C12 H12C 0.9600 .
C13 C14 1.5038 .
C13 C15 1.5330 .
C13 C16 1.4813 .
C14 H14A 0.9600 .
C14 H14B 0.9600 .
C14 H14C 0.9600 .
C15 H15A 0.9600 .
C15 H15B 0.9600 .
C15 H15C 0.9600 .
C16 H16A 0.9600 .
C16 H16B 0.9600 .
C16 H16C 0.9600 .
C17 C19 1.5264 .
C17 C20 1.5240 .
C17 C18 1.5640 .
C19 H19A 0.9600 .
C19 H19B 0.9600 .
C19 H19C 0.9600 .
C20 H20A 0.9600 .
C20 H20B 0.9600 .
C20 H20C 0.9600 .
C21 C22 1.5052 .
C21 C23 1.5115 .
C21 C24 1.5288 .
C22 H22A 0.9600 .
C22 H22B 0.9600 .
C22 H22C 0.9600 .
C23 H23A 0.9600 .
C23 H23B 0.9600 .
C23 H23C 0.9600 .
C24 H24A 0.9600 .
C24 H24B 0.9600 .
C24 H24C 0.9600 .
C18 H18A 0.9600 .
C18 H18B 0.9600 .
C18 H18C 0.9600 .
C8 H8A 0.9600 .
C8 H8B 0.9600 .
C8 H8C 0.9600 .

loop_
_geom_torsion_atom_site_label_1
_geom_torsion_atom_site_label_2
_geom_torsion_atom_site_label_3
_geom_torsion_atom_site_label_4
_geom_torsion
CD8c S1 C1 C2 178.4
AU8b S1 C1 C2 178.4
Au1 S1 C1 C2 75.3
Au1 S1 C1 C3 -176.0
AU8b S1 C1 C3 -72.9
CD8c S1 C1 C3 -72.9
Au1 S1 C1 C4 -55.0
AU8b S1 C1 C4 48.1
CD8c S1 C1 C4 48.1
AU2a S2 C5 C6 171.3
Au1 S2 C5 C6 -88.1
Au1 S2 C5 C7 47.2
AU2a S2 C5 C7 -53.4
Au1 S2 C5 C8 156.7
AU2a S2 C5 C8 56.1
AU2a S3 C9 C10 66.7
AU3a S3 C9 C10 178.8
AU2a S3 C9 C11 -55.9
AU3a S3 C9 C11 56.3
AU2a S3 C9 C12 -174.8
AU3a S3 C9 C12 -62.6
AU3a S4 C13 C14 -62.6
AU3a S4 C13 C15 54.2
Au4 S4 C13 C14 49.1
Au4 S4 C13 C15 165.9
AU3a S4 C13 C16 -171.3
Au4 S4 C13 C16 -59.6
Au6 S6 C21 C22 -38.4
Au6 S6 C21 C23 -155.1
Au6 S6 C21 C24 87.5
Au7 S6 C21 C22 51.2
Au7 S6 C21 C23 -65.5
Au7 S6 C21 C24 177.1
